data_4116577
loop_
_publ_author_name
'Katherine J. Franz'
'Stephen J. Lippard'

_publ_section_title
;
 NO Disproportionation Reactivity of Fe Tropocoronand Complexes
;
_journal_name_full 'Journal of the American Chemical Society'
_journal_page_first 10504
_journal_page_last 10512
_journal_paper_doi 10.1021/ja991664f
_journal_volume 121
_journal_year 1999
_chemical_formula_sum 'C25 H30 F3 Fe N4 O3 S'
_chemical_formula_weight 579.44
_chemical_name_common '[Fe(OTf)(TC-5,5)] (2)'
_chemical_name_systematic
; 
 ? 
;
_space_group_IT_number 14
_symmetry_cell_setting monoclinic
_symmetry_space_group_name_Hall '-P 2yn'
_symmetry_space_group_name_H-M 'P 1 21/n 1'
_atom_sites_solution_hydrogens geom
_atom_sites_solution_primary direct
_atom_sites_solution_secondary difmap
_audit_creation_method SHELXL-97
_cell_angle_alpha 90.00
_cell_angle_beta 113.5510(10)
_cell_angle_gamma 90.00
_cell_formula_units_Z 4
_cell_length_a 15.4688(2)
_cell_length_b 9.4959(2)
_cell_length_c 18.5944(2)
_cell_measurement_temperature 293(2)
_cell_volume 2503.83(7)
_computing_cell_refinement 'Bruker SMART'
_computing_data_collection 'Bruker SMART'
_computing_data_reduction 'Bruker SHELXTL'
_computing_molecular_graphics 'Bruker SHELXTL'
_computing_publication_material 'Bruker SHELXTL'
_computing_structure_refinement 'SHELXL-97 (Sheldrick, 1997)'
_computing_structure_solution 'SHELXS-97 (Sheldrick, 1990)'
_diffrn_ambient_temperature 293(2)
_diffrn_measured_fraction_theta_full 0.920
_diffrn_measured_fraction_theta_max 0.920
_diffrn_measurement_device_type 'CCD area detector'
_diffrn_measurement_method 'phi and omega scans'
_diffrn_radiation_monochromator graphite
_diffrn_radiation_source 'fine-focus sealed tube'
_diffrn_radiation_type MoK\a
_diffrn_radiation_wavelength 0.71073
_diffrn_reflns_av_R_equivalents 0.0409
_diffrn_reflns_av_sigmaI/netI 0.0625
_diffrn_reflns_limit_h_max 20
_diffrn_reflns_limit_h_min -11
_diffrn_reflns_limit_k_max 12
_diffrn_reflns_limit_k_min -12
_diffrn_reflns_limit_l_max 24
_diffrn_reflns_limit_l_min -23
_diffrn_reflns_number 14175
_diffrn_reflns_theta_full 28.27
_diffrn_reflns_theta_max 28.27
_diffrn_reflns_theta_min 1.46
_exptl_absorpt_coefficient_mu 0.744
_exptl_absorpt_correction_type SADABS
_exptl_crystal_colour dark_red
_exptl_crystal_density_diffrn 1.537
_exptl_crystal_F_000 1204
_exptl_crystal_size_max 0.40
_exptl_crystal_size_mid 0.25
_exptl_crystal_size_min 0.15
_refine_diff_density_max 0.889
_refine_diff_density_min -0.505
_refine_diff_density_rms 0.097
_refine_ls_extinction_method none
_refine_ls_goodness_of_fit_ref 1.096
_refine_ls_hydrogen_treatment mixed
_refine_ls_matrix_type full
_refine_ls_number_parameters 454
_refine_ls_number_reflns 5715
_refine_ls_number_restraints 0
_refine_ls_restrained_S_all 1.096
_refine_ls_R_factor_all 0.0970
_refine_ls_R_factor_gt 0.0623
_refine_ls_shift/su_max 0.017
_refine_ls_shift/su_mean 0.001
_refine_ls_structure_factor_coef Fsqd
_refine_ls_weighting_details 'calc w=1/[\s^2^(Fo^2^)+(0.0218P)^2^+11.9298P] where P=(Fo^2^+2Fc^2^)/3'
_refine_ls_weighting_scheme calc
_refine_ls_wR_factor_gt 0.1434
_refine_ls_wR_factor_ref 0.1556
_reflns_number_gt 4038
_reflns_number_total 5715
_reflns_threshold_expression >2sigma(I)
_cod_data_source_file ja991664f_2.cif
_cod_data_source_block '[Fe(OTf)(TC-5,5)](2)'
_cod_database_code 4116577

loop_
_symmetry_equiv_pos_as_xyz
'x, y, z'
'-x+1/2, y+1/2, -z+1/2'
'-x, -y, -z'
'x-1/2, -y-1/2, z-1/2'

loop_
_atom_site_label
_atom_site_type_symbol
_atom_site_fract_x
_atom_site_fract_y
_atom_site_fract_z
_atom_site_U_iso_or_equiv
_atom_site_adp_type
_atom_site_occupancy
_atom_site_symmetry_multiplicity
_atom_site_calc_flag
F1 F 0.4987(3) -0.0031(4) 0.1572(2) 0.0665(11) Uani 1 1 d
F2 F 0.4386(3) -0.1126(3) 0.2263(2) 0.0586(10) Uani 1 1 d
F3 F 0.3616(2) 0.0515(3) 0.1488(2) 0.0579(10) Uani 1 1 d
Fe1 Fe 0.48717(4) 0.49198(7) 0.23058(4) 0.02135(16) Uani 1 1 d
N1 N 0.6016(3) 0.4792(4) 0.2047(2) 0.0243(8) Uani 1 1 d
N2 N 0.4392(3) 0.5949(4) 0.1282(2) 0.0245(8) Uani 1 1 d
N3 N 0.3909(3) 0.4873(4) 0.2780(2) 0.0265(8) Uani 1 1 d
N4 N 0.5431(2) 0.6289(4) 0.3196(2) 0.0218(8) Uani 1 1 d
O1 O 0.4926(2) 0.2692(3) 0.2329(2) 0.0336(8) Uani 1 1 d
O2 O 0.4382(3) 0.1351(5) 0.3181(3) 0.0568(12) Uani 1 1 d
O3 O 0.5931(3) 0.0906(4) 0.3185(3) 0.0563(12) Uani 1 1 d
S1 S 0.49838(9) 0.13900(12) 0.27706(8) 0.0316(3) Uani 1 1 d
C1 C 0.5978(3) 0.5533(5) 0.1425(3) 0.0237(9) Uani 1 1 d
C2 C 0.6777(4) 0.5723(5) 0.1245(3) 0.0291(10) Uani 1 1 d
C3 C 0.6909(4) 0.6386(6) 0.0634(3) 0.0375(13) Uani 1 1 d
C4 C 0.6259(5) 0.7069(6) -0.0013(3) 0.0424(14) Uani 1 1 d
C5 C 0.5332(5) 0.7262(6) -0.0177(3) 0.0442(15) Uani 1 1 d
C6 C 0.4812(4) 0.6871(6) 0.0249(3) 0.0368(12) Uani 1 1 d
C7 C 0.5038(3) 0.6153(5) 0.0972(3) 0.0260(10) Uani 1 1 d
C8 C 0.3457(3) 0.6583(5) 0.0852(3) 0.0303(11) Uani 1 1 d
C9 C 0.2740(4) 0.6471(6) 0.1217(3) 0.0350(12) Uani 1 1 d
C10 C 0.2193(4) 0.5087(7) 0.1082(3) 0.0385(12) Uani 1 1 d
C11 C 0.2716(4) 0.3824(6) 0.1571(3) 0.0354(12) Uani 1 1 d
C12 C 0.3030(4) 0.4028(6) 0.2450(3) 0.0342(12) Uani 1 1 d
C13 C 0.4149(3) 0.5505(5) 0.3470(3) 0.0232(9) Uani 1 1 d
C14 C 0.3666(4) 0.5258(5) 0.3960(3) 0.0304(11) Uani 1 1 d
C15 C 0.3735(4) 0.5878(6) 0.4654(3) 0.0364(12) Uani 1 1 d
C16 C 0.4273(4) 0.6982(6) 0.5064(3) 0.0394(13) Uani 1 1 d
C17 C 0.4923(4) 0.7723(6) 0.4869(3) 0.0356(12) Uani 1 1 d
C18 C 0.5223(4) 0.7479(5) 0.4271(3) 0.0305(11) Uani 1 1 d
C19 C 0.4978(3) 0.6452(5) 0.3673(3) 0.0226(9) Uani 1 1 d
C20 C 0.6250(3) 0.7157(5) 0.3293(3) 0.0250(10) Uani 1 1 d
C21 C 0.7151(3) 0.6641(5) 0.3954(3) 0.0294(10) Uani 1 1 d
C22 C 0.7422(4) 0.5126(6) 0.3887(3) 0.0348(11) Uani 1 1 d
C23 C 0.7643(3) 0.4780(5) 0.3167(3) 0.0305(11) Uani 1 1 d
C24 C 0.6866(3) 0.3977(5) 0.2513(3) 0.0285(10) Uani 1 1 d
C25 C 0.4473(4) 0.0115(5) 0.1981(3) 0.0364(11) Uani 1 1 d
H21A H 0.765(3) 0.722(5) 0.401(2) 0.016(11) Uiso 1 1 d
H24A H 0.665(3) 0.325(4) 0.273(2) 0.006(10) Uiso 1 1 d
H23A H 0.819(3) 0.419(5) 0.340(3) 0.026(13) Uiso 1 1 d
H20A H 0.634(3) 0.708(4) 0.281(2) 0.012(10) Uiso 1 1 d
H8A H 0.320(3) 0.617(5) 0.034(3) 0.022(12) Uiso 1 1 d
H22A H 0.789(4) 0.500(6) 0.430(3) 0.034(14) Uiso 1 1 d
H15 H 0.342(4) 0.545(5) 0.488(3) 0.032(14) Uiso 1 1 d
H11A H 0.323(4) 0.359(6) 0.144(3) 0.040(15) Uiso 1 1 d
H91 H 0.226(3) 0.720(5) 0.091(3) 0.025(12) Uiso 1 1 d
H10A H 0.202(4) 0.482(5) 0.062(3) 0.029(14) Uiso 1 1 d
H8B H 0.351(3) 0.755(5) 0.075(3) 0.019(11) Uiso 1 1 d
H14 H 0.319(4) 0.455(6) 0.381(3) 0.036(15) Uiso 1 1 d
H20A H 0.608(4) 0.802(6) 0.333(3) 0.035(15) Uiso 1 1 d
H6 H 0.429(3) 0.716(5) 0.003(3) 0.023(14) Uiso 1 1 d
H12A H 0.317(3) 0.319(5) 0.266(3) 0.027(13) Uiso 1 1 d
H21B H 0.706(4) 0.682(6) 0.443(3) 0.040(15) Uiso 1 1 d
H17 H 0.516(4) 0.845(6) 0.518(3) 0.043(16) Uiso 1 1 d
H4 H 0.646(4) 0.734(6) -0.030(3) 0.035(16) Uiso 1 1 d
H24 H 0.714(4) 0.359(5) 0.224(3) 0.031(14) Uiso 1 1 d
H16 H 0.418(4) 0.725(6) 0.554(3) 0.044(15) Uiso 1 1 d
H23B H 0.776(4) 0.564(7) 0.286(3) 0.059(18) Uiso 1 1 d
H10B H 0.162(4) 0.524(6) 0.113(3) 0.047(16) Uiso 1 1 d
H18 H 0.573(4) 0.813(6) 0.427(3) 0.038(15) Uiso 1 1 d
H12B H 0.248(4) 0.455(5) 0.250(3) 0.036(14) Uiso 1 1 d
H9B H 0.311(4) 0.673(6) 0.184(4) 0.059(18) Uiso 1 1 d
H2 H 0.730(4) 0.534(6) 0.158(3) 0.036(15) Uiso 1 1 d
H3 H 0.746(4) 0.636(7) 0.073(4) 0.05(2) Uiso 1 1 d
H11B H 0.226(4) 0.291(7) 0.135(4) 0.065(19) Uiso 1 1 d
H5 H 0.493(4) 0.769(7) -0.067(4) 0.061(19) Uiso 1 1 d
H22B H 0.698(4) 0.448(6) 0.391(3) 0.050(18) Uiso 1 1 d

loop_
_atom_site_aniso_label
_atom_site_aniso_U_11
_atom_site_aniso_U_22
_atom_site_aniso_U_33
_atom_site_aniso_U_23
_atom_site_aniso_U_13
_atom_site_aniso_U_12
F1 0.078(3) 0.063(2) 0.078(3) -0.025(2) 0.051(2) -0.001(2)
F2 0.065(2) 0.0236(16) 0.064(2) 0.0061(16) 0.0022(18) -0.0103(15)
F3 0.043(2) 0.0419(19) 0.060(2) 0.0014(17) -0.0099(17) -0.0001(15)
Fe1 0.0211(3) 0.0195(3) 0.0246(3) -0.0024(3) 0.0103(2) -0.0020(3)
N1 0.0243(19) 0.0225(19) 0.028(2) -0.0021(16) 0.0126(16) 0.0010(16)
N2 0.0226(19) 0.0213(18) 0.026(2) -0.0024(16) 0.0062(16) 0.0005(15)
N3 0.0221(19) 0.0235(19) 0.036(2) -0.0048(17) 0.0137(17) -0.0034(16)
N4 0.0215(18) 0.0200(17) 0.0227(19) -0.0019(15) 0.0075(15) -0.0016(15)
O1 0.0342(19) 0.0188(15) 0.053(2) 0.0019(16) 0.0232(17) 0.0009(14)
O2 0.080(3) 0.052(3) 0.058(3) 0.005(2) 0.049(3) -0.003(2)
O3 0.035(2) 0.041(2) 0.066(3) 0.006(2) -0.008(2) 0.0006(18)
S1 0.0344(7) 0.0230(6) 0.0349(7) -0.0007(5) 0.0113(5) -0.0042(5)
C1 0.024(2) 0.023(2) 0.024(2) -0.0075(18) 0.0095(19) -0.0059(18)
C2 0.028(3) 0.033(3) 0.027(3) -0.005(2) 0.013(2) -0.005(2)
C3 0.042(3) 0.042(3) 0.032(3) -0.010(2) 0.019(3) -0.015(3)
C4 0.056(4) 0.048(3) 0.032(3) -0.007(3) 0.028(3) -0.021(3)
C5 0.060(4) 0.046(3) 0.026(3) 0.005(3) 0.016(3) -0.013(3)
C6 0.034(3) 0.039(3) 0.029(3) 0.002(2) 0.004(2) -0.003(2)
C7 0.029(2) 0.025(2) 0.021(2) -0.0040(18) 0.0074(19) -0.0044(19)
C8 0.030(3) 0.025(2) 0.028(3) -0.001(2) 0.003(2) 0.003(2)
C9 0.027(3) 0.034(3) 0.041(3) -0.001(2) 0.010(2) 0.009(2)
C10 0.024(3) 0.052(3) 0.038(3) -0.006(3) 0.010(2) -0.001(3)
C11 0.021(2) 0.035(3) 0.049(3) -0.013(2) 0.012(2) -0.008(2)
C12 0.027(3) 0.033(3) 0.045(3) -0.008(2) 0.016(2) -0.008(2)
C13 0.021(2) 0.021(2) 0.028(2) 0.0030(18) 0.0109(19) 0.0062(17)
C14 0.029(3) 0.033(3) 0.033(3) 0.005(2) 0.016(2) 0.003(2)
C15 0.039(3) 0.045(3) 0.030(3) 0.013(2) 0.020(2) 0.010(3)
C16 0.040(3) 0.055(4) 0.023(3) -0.001(2) 0.012(2) 0.011(3)
C17 0.036(3) 0.040(3) 0.026(3) -0.007(2) 0.008(2) 0.005(2)
C18 0.033(3) 0.028(2) 0.027(3) -0.003(2) 0.008(2) 0.004(2)
C19 0.024(2) 0.020(2) 0.022(2) 0.0028(18) 0.0075(18) 0.0053(18)
C20 0.025(2) 0.024(2) 0.027(2) -0.002(2) 0.011(2) -0.0034(19)
C21 0.023(2) 0.034(3) 0.027(3) -0.003(2) 0.005(2) -0.007(2)
C22 0.029(3) 0.042(3) 0.028(3) 0.009(2) 0.007(2) 0.006(2)
C23 0.019(2) 0.033(3) 0.034(3) 0.006(2) 0.005(2) 0.003(2)
C24 0.024(2) 0.027(2) 0.038(3) 0.006(2) 0.016(2) 0.008(2)
C25 0.033(3) 0.028(3) 0.042(3) 0.002(2) 0.008(2) 0.003(2)

loop_
_atom_type_symbol
_atom_type_description
_atom_type_scat_dispersion_real
_atom_type_scat_dispersion_imag
_atom_type_scat_source
C C 0.0033 0.0016 'International Tables Vol C Tables 4.2.6.8 and 6.1.1.4'
H H 0.0000 0.0000 'International Tables Vol C Tables 4.2.6.8 and 6.1.1.4'
N N 0.0061 0.0033 'International Tables Vol C Tables 4.2.6.8 and 6.1.1.4'
O O 0.0106 0.0060 'International Tables Vol C Tables 4.2.6.8 and 6.1.1.4'
F F 0.0171 0.0103 'International Tables Vol C Tables 4.2.6.8 and 6.1.1.4'
S S 0.1246 0.1234 'International Tables Vol C Tables 4.2.6.8 and 6.1.1.4'
Fe Fe 0.3463 0.8444 'International Tables Vol C Tables 4.2.6.8 and 6.1.1.4'

loop_
_geom_angle_atom_site_label_1
_geom_angle_atom_site_label_2
_geom_angle_atom_site_label_3
_geom_angle
N2 Fe1 N4 110.01(15)
N2 Fe1 N3 111.74(16)
N4 Fe1 N3 78.66(15)
N2 Fe1 N1 80.14(15)
N4 Fe1 N1 96.06(15)
N3 Fe1 N1 168.01(16)
N2 Fe1 O1 120.27(15)
N4 Fe1 O1 129.01(15)
N3 Fe1 O1 89.94(14)
N1 Fe1 O1 85.05(14)
C1 N1 C24 120.5(4)
C1 N1 Fe1 115.9(3)
C24 N1 Fe1 123.6(3)
C7 N2 C8 116.3(4)
C7 N2 Fe1 114.8(3)
C8 N2 Fe1 128.8(3)
C13 N3 C12 120.0(4)
C13 N3 Fe1 116.3(3)
C12 N3 Fe1 123.1(3)
C19 N4 C20 120.7(4)
C19 N4 Fe1 116.9(3)
C20 N4 Fe1 122.2(3)
S1 O1 Fe1 147.9(2)
O2 S1 O3 116.9(3)
O2 S1 O1 114.6(2)
O3 S1 O1 113.1(2)
O2 S1 C25 104.5(3)
O3 S1 C25 104.0(2)
O1 S1 C25 101.5(2)
N1 C1 C2 122.2(4)
N1 C1 C7 113.3(4)
C2 C1 C7 124.5(4)
C3 C2 C1 133.0(5)
C4 C3 C2 129.2(6)
C5 C4 C3 126.6(5)
C4 C5 C6 129.7(6)
C5 C6 C7 133.6(6)
N2 C7 C6 121.9(5)
N2 C7 C1 115.2(4)
C6 C7 C1 122.9(4)
N2 C8 C9 117.6(4)
C8 C9 C10 116.3(4)
C11 C10 C9 116.8(4)
C12 C11 C10 113.9(5)
N3 C12 C11 111.1(4)
N3 C13 C14 122.3(4)
N3 C13 C19 113.5(4)
C14 C13 C19 124.2(4)
C15 C14 C13 132.0(5)
C16 C15 C14 130.5(5)
C15 C16 C17 126.0(5)
C18 C17 C16 129.4(5)
C17 C18 C19 132.7(5)
N4 C19 C18 123.7(4)
N4 C19 C13 112.8(4)
C18 C19 C13 123.4(4)
N4 C20 C21 112.8(4)
C20 C21 C22 115.6(4)
C21 C22 C23 115.9(4)
C24 C23 C22 114.9(4)
N1 C24 C23 116.0(4)
F1 C25 F2 108.6(4)
F1 C25 F3 107.4(5)
F2 C25 F3 107.2(4)
F1 C25 S1 111.7(4)
F2 C25 S1 110.7(4)
F3 C25 S1 110.9(4)

loop_
_geom_bond_atom_site_label_1
_geom_bond_atom_site_label_2
_geom_bond_distance
F1 C25 1.308(6)
F2 C25 1.318(6)
F3 C25 1.332(6)
Fe1 N2 2.000(4)
Fe1 N4 2.009(4)
Fe1 N3 2.011(4)
Fe1 N1 2.015(4)
Fe1 O1 2.117(3)
N1 C1 1.334(6)
N1 C24 1.474(6)
N2 C7 1.351(6)
N2 C8 1.474(6)
N3 C13 1.328(6)
N3 C12 1.484(6)
N4 C19 1.341(5)
N4 C20 1.460(6)
O1 S1 1.467(3)
O2 S1 1.422(4)
O3 S1 1.432(4)
S1 C25 1.822(5)
C1 C2 1.416(6)
C1 C7 1.481(6)
C2 C3 1.383(7)
C3 C4 1.383(9)
C4 C5 1.354(9)
C5 C6 1.386(8)
C6 C7 1.420(7)
C8 C9 1.518(7)
C9 C10 1.528(8)
C10 C11 1.527(8)
C11 C12 1.520(8)
C13 C14 1.410(6)
C13 C19 1.487(6)
C14 C15 1.383(7)
C15 C16 1.365(8)
C16 C17 1.390(8)
C17 C18 1.383(7)
C18 C19 1.412(6)
C20 C21 1.524(7)
C21 C22 1.517(7)
C22 C23 1.543(7)
C23 C24 1.528(7)
